data_7232011
loop_
_publ_author_name
'Adonin, Sergey A.'
'Bondarenko, Mikhail A.'
'Novikov, Alexander S.'
'Abramov, Pavel A.'
'Plyusnin, Pavel E.'
'Sokolov, Maxim N.'
'Fedin, Vladimir P.'

_publ_section_title
;
 Halogen bonding-assisted assembly of bromoantimonate(v) and
 polybromide-bromoantimonate-based frameworks
;
_journal_issue 5
_journal_name_full CrystEngComm
_journal_page_first 850
_journal_paper_doi 10.1039/C8CE01944D
_journal_volume 21
_journal_year 2019
_chemical_formula_sum 'C9 H14 Br6 N Sb'
_chemical_formula_weight 737.42
_space_group_crystal_system orthorhombic
_space_group_IT_number 19
_space_group_name_Hall 'P 2ac 2ab'
_space_group_name_H-M_alt 'P 21 21 21'
_symmetry_space_group_name_Hall 'P 2ac 2ab'
_symmetry_space_group_name_H-M 'P 21 21 21'
_atom_sites_solution_hydrogens geom
_atom_sites_solution_primary direct
_atom_sites_solution_secondary difmap
_audit_creation_method SHELXL-2017/1
_audit_update_record
;
2018-10-27 deposited with the CCDC.
2018-12-17 downloaded from the CCDC.
;
_cell_angle_alpha 90
_cell_angle_beta 90
_cell_angle_gamma 90
_cell_formula_units_Z 4
_cell_length_a 7.4277(5)
_cell_length_b 14.1293(8)
_cell_length_c 16.7699(7)
_cell_measurement_reflns_used 1656
_cell_measurement_temperature 130(2)
_cell_measurement_theta_max 28.3920
_cell_measurement_theta_min 3.6510
_cell_volume 1759.97(17)
_computing_cell_refinement 'CrysAlisPro 1.171.38.41 (Rigaku OD, 2015)'
_computing_data_collection 'CrysAlisPro 1.171.38.41 (Rigaku OD, 2015)'
_computing_data_reduction 'CrysAlisPro 1.171.38.41 (Rigaku OD, 2015)'
_computing_molecular_graphics 'ShelXle (H\"ubschle, 2011)'
_computing_publication_material 'CIFTAB-2014 (Sheldrick, 2014)'
_computing_structure_refinement 'SHELXL-2014 (Sheldrick, 2014)'
_computing_structure_solution 'SHELXS-2014 (Sheldrick, 2014)'
_diffrn_ambient_temperature 130(2)
_diffrn_detector 'CCD plate'
_diffrn_detector_area_resol_mean 10.6168
_diffrn_detector_type AtlasS2
_diffrn_measured_fraction_theta_full 0.995
_diffrn_measured_fraction_theta_max 0.861
_diffrn_measurement_device 'four-circle diffractometer'
_diffrn_measurement_device_type 'New Xcalibur, AtlasS2'
_diffrn_measurement_method '\w scans'
_diffrn_radiation_monochromator graphite
_diffrn_radiation_probe x-ray
_diffrn_radiation_source 'fine-focus sealed tube'
_diffrn_radiation_type MoK\a
_diffrn_radiation_wavelength 0.71073
_diffrn_reflns_av_R_equivalents 0.0452
_diffrn_reflns_av_unetI/netI 0.0868
_diffrn_reflns_Laue_measured_fraction_full 0.995
_diffrn_reflns_Laue_measured_fraction_max 0.861
_diffrn_reflns_limit_h_max 9
_diffrn_reflns_limit_h_min -5
_diffrn_reflns_limit_k_max 12
_diffrn_reflns_limit_k_min -18
_diffrn_reflns_limit_l_max 22
_diffrn_reflns_limit_l_min -14
_diffrn_reflns_number 5901
_diffrn_reflns_point_group_measured_fraction_full 0.996
_diffrn_reflns_point_group_measured_fraction_max 0.861
_diffrn_reflns_theta_full 25.500
_diffrn_reflns_theta_max 28.947
_diffrn_reflns_theta_min 3.328
_diffrn_source 'sealed X-ray tube'
_exptl_absorpt_coefficient_mu 15.171
_exptl_absorpt_correction_T_max 1.00000
_exptl_absorpt_correction_T_min 0.13321
_exptl_absorpt_correction_type multi-scan
_exptl_absorpt_process_details
;
CrysAlisPro 1.171.38.41 (Rigaku Oxford Diffraction, 2015)
Empirical absorption correction using spherical harmonics,
implemented in SCALE3 ABSPACK scaling algorithm.
;
_exptl_crystal_colour orange
_exptl_crystal_density_diffrn 2.783
_exptl_crystal_description block
_exptl_crystal_F_000 1344
_exptl_crystal_size_max 0.320
_exptl_crystal_size_mid 0.300
_exptl_crystal_size_min 0.150
_refine_diff_density_max 3.444
_refine_diff_density_min -2.841
_refine_diff_density_rms 0.411
_refine_ls_abs_structure_details
;
 Refined as an inversion twin.
;
_refine_ls_abs_structure_Flack 0.47(4)
_refine_ls_extinction_method none
_refine_ls_goodness_of_fit_ref 1.048
_refine_ls_hydrogen_treatment constr
_refine_ls_matrix_type full
_refine_ls_number_parameters 155
_refine_ls_number_reflns 3628
_refine_ls_number_restraints 12
_refine_ls_restrained_S_all 1.046
_refine_ls_R_factor_all 0.0829
_refine_ls_R_factor_gt 0.0674
_refine_ls_shift/su_max 0.000
_refine_ls_shift/su_mean 0.000
_refine_ls_structure_factor_coef Fsqd
_refine_ls_weighting_details 'w=1/[\s^2^(Fo^2^)+(0.0956P)^2^] where P=(Fo^2^+2Fc^2^)/3'
_refine_ls_weighting_scheme calc
_refine_ls_wR_factor_gt 0.1544
_refine_ls_wR_factor_ref 0.1685
_reflns_Friedel_coverage 0.753
_reflns_Friedel_fraction_full 0.999
_reflns_Friedel_fraction_max 0.860
_reflns_number_gt 3067
_reflns_number_total 3628
_reflns_threshold_expression >2\s(I)
_cod_data_source_file c8ce01944d2.cif
_cod_data_source_block BM65_a
_cod_depositor_comments 'Adding full bibliography for 7232009--7232019.cif.'
_cod_database_code 7232011
_shelx_shelxl_version_number 2017/1
_shelx_space_group_comment
;
The symmetry employed for this shelxl refinement is uniquely defined
by the following loop, which should always be used as a source of
symmetry information in preference to the above space-group names.
They are only intended as comments.
;
_shelx_estimated_absorpt_t_min 0.085
_shelx_estimated_absorpt_t_max 0.209

loop_
_space_group_symop_operation_xyz
'x, y, z'
'-x+1/2, -y, z+1/2'
'-x, y+1/2, -z+1/2'
'x+1/2, -y+1/2, -z'

loop_
_atom_site_label
_atom_site_type_symbol
_atom_site_fract_x
_atom_site_fract_y
_atom_site_fract_z
_atom_site_U_iso_or_equiv
_atom_site_adp_type
_atom_site_occupancy
_atom_site_site_symmetry_order
_atom_site_calc_flag
_atom_site_refinement_flags_posn
_atom_site_refinement_flags_adp
C1 C 0.765(4) 0.7614(14) 0.4526(15) 0.036(6) Uani 1 1 d . .
H1A H 0.877451 0.748657 0.423888 0.053 Uiso 1 1 calc R U
H1B H 0.746383 0.829960 0.456201 0.053 Uiso 1 1 calc R U
H1C H 0.664184 0.732558 0.423852 0.053 Uiso 1 1 calc R U
C2 C 0.776(3) 0.7203(16) 0.5350(13) 0.028(5) Uani 1 1 d . .
H2A H 0.660841 0.731672 0.562913 0.033 Uiso 1 1 calc R U
H2B H 0.872028 0.753517 0.565041 0.033 Uiso 1 1 calc R U
C3 C 0.816(3) 0.6140(18) 0.5356(12) 0.034(6) Uani 1 1 d . .
H3A H 0.918946 0.600883 0.499737 0.040 Uiso 1 1 calc R U
H3B H 0.850978 0.594547 0.590158 0.040 Uiso 1 1 calc R U
C4 C 0.659(3) 0.5575(15) 0.5097(12) 0.023(5) Uani 1 1 d . .
H4A H 0.621715 0.578571 0.455947 0.027 Uiso 1 1 calc R U
H4B H 0.557963 0.568766 0.546743 0.027 Uiso 1 1 calc R U
C5 C 0.733(3) 0.4086(15) 0.4380(12) 0.022(4) Uani 1 1 d . U
H5 H 0.722403 0.442276 0.389248 0.027 Uiso 1 1 calc R U
C6 C 0.779(3) 0.3176(15) 0.4357(11) 0.030(5) Uani 1 1 d . .
H6 H 0.805566 0.288751 0.385925 0.036 Uiso 1 1 calc R U
C7 C 0.789(3) 0.2649(16) 0.5043(13) 0.027(5) Uani 1 1 d . .
H7 H 0.820679 0.199718 0.502501 0.033 Uiso 1 1 calc R U
C8 C 0.752(3) 0.3097(14) 0.5770(11) 0.025(5) Uani 1 1 d . .
H8 H 0.759018 0.275539 0.625680 0.030 Uiso 1 1 calc R U
C9 C 0.705(3) 0.4062(15) 0.5769(12) 0.023(4) Uani 1 1 d . U
H9 H 0.676224 0.437114 0.625586 0.027 Uiso 1 1 calc R U
N1 N 0.700(2) 0.4551(12) 0.5074(9) 0.019(4) Uani 1 1 d . .
Br1 Br 0.5616(3) -0.14059(14) 0.25205(11) 0.0209(5) Uani 1 1 d . .
Br2 Br 0.7136(3) 0.03868(15) 0.39243(10) 0.0220(5) Uani 1 1 d . .
Br3 Br 0.4536(3) 0.10462(16) 0.22034(11) 0.0230(5) Uani 1 1 d . .
Br4 Br 0.9285(3) 0.16278(15) 0.23292(11) 0.0238(5) Uani 1 1 d . .
Br5 Br 0.7746(3) -0.01204(15) 0.09165(10) 0.0239(5) Uani 1 1 d . .
Br6 Br 1.0319(3) -0.08381(15) 0.26442(11) 0.0227(5) Uani 1 1 d . .
Sb1 Sb 0.74381(16) 0.01150(8) 0.24231(6) 0.0125(3) Uani 1 1 d . .

loop_
_atom_site_aniso_label
_atom_site_aniso_U_11
_atom_site_aniso_U_22
_atom_site_aniso_U_33
_atom_site_aniso_U_23
_atom_site_aniso_U_13
_atom_site_aniso_U_12
C1 0.045(15) 0.011(12) 0.051(16) -0.009(10) 0.015(14) 0.001(12)
C2 0.022(11) 0.029(13) 0.033(12) -0.013(10) -0.004(10) 0.011(10)
C3 0.046(14) 0.039(16) 0.016(10) 0.004(11) -0.006(10) 0.001(13)
C4 0.039(11) 0.018(12) 0.011(9) 0.002(9) 0.003(9) 0.007(10)
C5 0.023(5) 0.022(5) 0.022(4) -0.0001(13) 0.0001(13) 0.0002(13)
C6 0.055(15) 0.025(13) 0.011(9) -0.005(8) 0.011(10) 0.006(13)
C7 0.036(11) 0.024(13) 0.022(10) -0.003(9) -0.001(10) 0.023(11)
C8 0.041(13) 0.016(11) 0.017(9) 0.003(8) 0.001(10) 0.001(11)
C9 0.023(5) 0.023(5) 0.022(5) 0.0002(13) -0.0002(13) 0.0003(13)
N1 0.033(8) 0.012(9) 0.011(7) 0.003(7) -0.007(7) -0.001(8)
Br1 0.0381(11) 0.0126(10) 0.0120(9) -0.0009(8) 0.0018(9) -0.0063(9)
Br2 0.0402(11) 0.0237(11) 0.0022(7) -0.0021(8) 0.0032(8) -0.0022(10)
Br3 0.0347(11) 0.0213(12) 0.0129(9) -0.0019(8) -0.0024(8) 0.0096(10)
Br4 0.0410(12) 0.0160(10) 0.0145(9) 0.0031(8) -0.0009(9) -0.0083(9)
Br5 0.0391(11) 0.0310(12) 0.0016(7) -0.0010(8) 0.0015(8) -0.0006(11)
Br6 0.0333(11) 0.0212(11) 0.0136(9) -0.0020(8) -0.0022(8) 0.0072(9)
Sb1 0.0264(6) 0.0091(6) 0.0021(5) -0.0003(4) 0.0008(4) -0.0001(5)

loop_
_atom_type_symbol
_atom_type_description
_atom_type_scat_dispersion_real
_atom_type_scat_dispersion_imag
_atom_type_scat_source
C C 0.0033 0.0016 'International Tables Vol C Tables 4.2.6.8 and 6.1.1.4'
N N 0.0061 0.0033 'International Tables Vol C Tables 4.2.6.8 and 6.1.1.4'
Br Br -0.2901 2.4595 'International Tables Vol C Tables 4.2.6.8 and 6.1.1.4'
Sb Sb -0.5866 1.5461 'International Tables Vol C Tables 4.2.6.8 and 6.1.1.4'
H H 0.0000 0.0000 'International Tables Vol C Tables 4.2.6.8 and 6.1.1.4'

loop_
_geom_angle_atom_site_label_1
_geom_angle_atom_site_label_2
_geom_angle_atom_site_label_3
_geom_angle
C2 C1 H1A 109.5
C2 C1 H1B 109.5
H1A C1 H1B 109.5
C2 C1 H1C 109.5
H1A C1 H1C 109.5
H1B C1 H1C 109.5
C1 C2 C3 113.4(17)
C1 C2 H2A 108.9
C3 C2 H2A 108.9
C1 C2 H2B 108.9
C3 C2 H2B 108.9
H2A C2 H2B 107.7
C4 C3 C2 112(2)
C4 C3 H3A 109.2
C2 C3 H3A 109.2
C4 C3 H3B 109.2
C2 C3 H3B 109.2
H3A C3 H3B 107.9
C3 C4 N1 112.2(18)
C3 C4 H4A 109.2
N1 C4 H4A 109.2
C3 C4 H4B 109.2
N1 C4 H4B 109.2
H4A C4 H4B 107.9
C6 C5 N1 122.6(18)
C6 C5 H5 118.7
N1 C5 H5 118.7
C5 C6 C7 121.0(19)
C5 C6 H6 119.5
C7 C6 H6 119.5
C6 C7 C8 118.2(19)
C6 C7 H7 120.9
C8 C7 H7 120.9
C7 C8 C9 119.1(18)
C7 C8 H8 120.5
C9 C8 H8 120.5
N1 C9 C8 120.1(18)
N1 C9 H9 120.0
C8 C9 H9 120.0
C9 N1 C5 119.0(17)
C9 N1 C4 118.8(17)
C5 N1 C4 122.2(17)
Br4 Sb1 Br1 179.49(9)
Br4 Sb1 Br3 90.77(8)
Br1 Sb1 Br3 89.74(8)
Br4 Sb1 Br6 90.01(8)
Br1 Sb1 Br6 89.48(7)
Br3 Sb1 Br6 179.22(9)
Br4 Sb1 Br2 88.97(7)
Br1 Sb1 Br2 90.97(7)
Br3 Sb1 Br2 89.46(7)
Br6 Sb1 Br2 90.56(7)
Br4 Sb1 Br5 89.99(7)
Br1 Sb1 Br5 90.07(7)
Br3 Sb1 Br5 90.00(7)
Br6 Sb1 Br5 89.99(7)
Br2 Sb1 Br5 178.83(8)

loop_
_geom_bond_atom_site_label_1
_geom_bond_atom_site_label_2
_geom_bond_distance
C1 C2 1.50(3)
C1 H1A 0.9800
C1 H1B 0.9800
C1 H1C 0.9800
C2 C3 1.53(3)
C2 H2A 0.9900
C2 H2B 0.9900
C3 C4 1.48(3)
C3 H3A 0.9900
C3 H3B 0.9900
C4 N1 1.48(3)
C4 H4A 0.9900
C4 H4B 0.9900
C5 C6 1.33(3)
C5 N1 1.36(2)
C5 H5 0.9500
C6 C7 1.37(3)
C6 H6 0.9500
C7 C8 1.40(3)
C7 H7 0.9500
C8 C9 1.41(3)
C8 H8 0.9500
C9 N1 1.36(2)
C9 H9 0.9500
Br1 Sb1 2.545(2)
Br2 Sb1 2.5565(19)
Br3 Sb1 2.552(2)
Br4 Sb1 2.545(2)
Br5 Sb1 2.5587(19)
Br6 Sb1 2.555(2)
